data_2232967
loop_
_publ_author_name
'Fernandes, Jos\'e A.'
'Bruno, Sofia M.'
'Gon\,calves, Isabel S.'
'Almeida Paz, Filipe A.'

_publ_section_title
;
 Propylammonium 4,4,4-trifluoro-1-(naphthalen-2-yl)butane-1,3-dionate
;
_journal_coeditor_code TK5018
_journal_issue 12
_journal_name_full 'Acta Crystallographica Section E'
_journal_page_first o3384
_journal_page_last o3385
_journal_paper_doi 10.1107/S1600536811048318
_journal_volume 67
_journal_year 2011
_chemical_formula_iupac 'C3 H10 N +, C14 H8 F3 O2 -'
_chemical_formula_moiety 'C3 H10 N +, C14 H8 F3 O2 -'
_chemical_formula_sum 'C17 H18 F3 N O2'
_chemical_formula_weight 325.32
_chemical_name_common
;
Propylammonium naphthoyltrifluoroacetonate
;
_chemical_name_systematic
;
Propylammonium 4,4,4-trifluoro-1-(naphthalen-2-yl)butane-1,3-dionate
;
_space_group_IT_number 14
_symmetry_cell_setting monoclinic
_symmetry_space_group_name_Hall '-P 2yn'
_symmetry_space_group_name_H-M 'P 1 21/n 1'
_atom_sites_solution_hydrogens geom
_atom_sites_solution_primary direct
_atom_sites_solution_secondary difmap
_cell_angle_alpha 90.00
_cell_angle_beta 91.497(4)
_cell_angle_gamma 90.00
_cell_formula_units_Z 4
_cell_length_a 16.1038(11)
_cell_length_b 5.7008(4)
_cell_length_c 17.2621(11)
_cell_measurement_reflns_used 4047
_cell_measurement_temperature 150(2)
_cell_measurement_theta_max 24.32
_cell_measurement_theta_min 2.36
_cell_volume 1584.20(19)
_computing_cell_refinement 'SAINT-Plus (Bruker, 2005)'
_computing_data_collection 'APEX2 (Bruker, 2006)'
_computing_data_reduction 'SAINT-Plus (Bruker, 2005)'
_computing_molecular_graphics 'DIAMOND (Brandenburg, 2009)'
_computing_publication_material 'SHELXTL (Sheldrick, 2008)'
_computing_structure_refinement 'SHELXTL (Sheldrick, 2008)'
_computing_structure_solution 'SHELXTL (Sheldrick, 2008)'
_diffrn_ambient_temperature 150(2)
_diffrn_measured_fraction_theta_full 0.996
_diffrn_measured_fraction_theta_max 0.996
_diffrn_measurement_device_type 'Bruker X8 KappaCCD APEXII'
_diffrn_measurement_method '\w and \f scans'
_diffrn_radiation_monochromator graphite
_diffrn_radiation_source 'fine-focus sealed tube'
_diffrn_radiation_type MoK\a
_diffrn_radiation_wavelength 0.71073
_diffrn_reflns_av_R_equivalents 0.0676
_diffrn_reflns_av_sigmaI/netI 0.0488
_diffrn_reflns_limit_h_max 19
_diffrn_reflns_limit_h_min -19
_diffrn_reflns_limit_k_max 6
_diffrn_reflns_limit_k_min -6
_diffrn_reflns_limit_l_max 20
_diffrn_reflns_limit_l_min -20
_diffrn_reflns_number 21307
_diffrn_reflns_theta_full 25.35
_diffrn_reflns_theta_max 25.35
_diffrn_reflns_theta_min 3.73
_diffrn_standards_number 0
_exptl_absorpt_coefficient_mu 0.113
_exptl_absorpt_correction_T_max 0.9944
_exptl_absorpt_correction_T_min 0.9822
_exptl_absorpt_correction_type multi-scan
_exptl_absorpt_process_details
;
(SADABS; Sheldrick, 1998)
;
_exptl_crystal_colour Colourless
_exptl_crystal_density_diffrn 1.364
_exptl_crystal_density_method 'not measured'
_exptl_crystal_description Needle
_exptl_crystal_F_000 680
_exptl_crystal_size_max 0.16
_exptl_crystal_size_mid 0.07
_exptl_crystal_size_min 0.05
_refine_diff_density_max 0.196
_refine_diff_density_min -0.214
_refine_ls_extinction_method none
_refine_ls_goodness_of_fit_ref 1.055
_refine_ls_hydrogen_treatment mixed
_refine_ls_matrix_type full
_refine_ls_number_parameters 246
_refine_ls_number_reflns 2883
_refine_ls_number_restraints 42
_refine_ls_restrained_S_all 1.104
_refine_ls_R_factor_all 0.0873
_refine_ls_R_factor_gt 0.0504
_refine_ls_shift/su_max 0.004
_refine_ls_shift/su_mean 0.000
_refine_ls_structure_factor_coef Fsqd
_refine_ls_weighting_details 'calc w=1/[\s^2^(Fo^2^)+(0.0422P)^2^+1.0164P] where P=(Fo^2^+2Fc^2^)/3'
_refine_ls_weighting_scheme calc
_refine_ls_wR_factor_gt 0.1036
_refine_ls_wR_factor_ref 0.1173
_reflns_number_gt 1958
_reflns_number_total 2883
_reflns_threshold_expression I>2\s(I)
_cod_data_source_file tk5018.cif
_cod_data_source_block I
_cod_original_sg_symbol_H-M 'P 21/n'
_cod_database_code 2232967
_cod_database_fobs_code 2232967

loop_
_symmetry_equiv_pos_as_xyz
'x, y, z'
'-x+1/2, y+1/2, -z+1/2'
'-x, -y, -z'
'x-1/2, -y-1/2, z-1/2'

loop_
_atom_site_type_symbol
_atom_site_label
_atom_site_fract_x
_atom_site_fract_y
_atom_site_fract_z
_atom_site_U_iso_or_equiv
_atom_site_adp_type
_atom_site_calc_flag
_atom_site_refinement_flags
_atom_site_occupancy
_atom_site_symmetry_multiplicity
_atom_site_disorder_assembly
_atom_site_disorder_group
O O1 -0.17996(9) -0.2046(3) 0.67034(9) 0.0292(4) Uani d . 1 1 . .
O O2 -0.11872(9) 0.1894(3) 0.76308(9) 0.0290(4) Uani d . 1 1 . .
C C1 -0.08668(15) -0.3303(5) 0.57660(14) 0.0303(6) Uani d . 1 1 . .
C C2 -0.10632(14) -0.1814(4) 0.64723(13) 0.0248(6) Uani d . 1 1 A .
C C3 -0.04273(14) -0.0443(5) 0.67711(14) 0.0281(6) Uani d . 1 1 . .
H H3 0.0101 -0.0584 0.6544 0.034 Uiso calc R 1 1 A .
C C4 -0.05040(14) 0.1161(4) 0.73921(13) 0.0243(6) Uani d . 1 1 A .
C C5 0.02702(13) 0.2027(4) 0.77986(13) 0.0237(5) Uani d . 1 1 . .
C C6 0.02518(14) 0.4157(4) 0.82202(14) 0.0277(6) Uani d . 1 1 A .
H H6 -0.0245 0.5056 0.8219 0.033 Uiso calc R 1 1 . .
C C7 0.09322(14) 0.4941(5) 0.86279(14) 0.0286(6) Uani d . 1 1 . .
H H7 0.0904 0.6381 0.8903 0.034 Uiso calc R 1 1 A .
C C8 0.16822(14) 0.3635(4) 0.86470(13) 0.0233(6) Uani d . 1 1 A .
C C9 0.17081(13) 0.1478(4) 0.82323(13) 0.0209(5) Uani d . 1 1 . .
C C10 0.09915(13) 0.0741(4) 0.78071(13) 0.0231(5) Uani d . 1 1 A .
H H10 0.1010 -0.0679 0.7520 0.028 Uiso calc R 1 1 . .
C C11 0.24530(14) 0.0163(4) 0.82469(14) 0.0266(6) Uani d . 1 1 A .
H H11 0.2476 -0.1278 0.7972 0.032 Uiso calc R 1 1 . .
C C12 0.31392(15) 0.0937(5) 0.86504(14) 0.0305(6) Uani d . 1 1 . .
H H12 0.3636 0.0039 0.8652 0.037 Uiso calc R 1 1 A .
C C13 0.31131(15) 0.3064(5) 0.90644(14) 0.0312(6) Uani d . 1 1 A .
H H13 0.3592 0.3585 0.9347 0.037 Uiso calc R 1 1 . .
C C14 0.24057(14) 0.4381(5) 0.90631(14) 0.0277(6) Uani d . 1 1 . .
H H14 0.2398 0.5813 0.9344 0.033 Uiso calc R 1 1 A .
F F1 -0.1330(2) -0.2618(5) 0.51583(13) 0.0712(12) Uani d PU 0.830(7) 1 A 1
F F2 -0.1071(3) -0.5535(4) 0.58622(18) 0.0660(12) Uani d PU 0.830(7) 1 A 1
F F3 -0.01008(15) -0.3235(8) 0.5544(2) 0.0829(16) Uani d PU 0.830(7) 1 A 1
F F1' -0.0653(12) -0.226(2) 0.5185(7) 0.059(5) Uani d PU 0.170(7) 1 A 2
F F2' -0.1435(9) -0.464(4) 0.5531(10) 0.069(5) Uani d PU 0.170(7) 1 A 2
F F3' -0.0244(9) -0.480(2) 0.5937(7) 0.052(5) Uani d PU 0.170(7) 1 A 2
N N1 0.74144(12) 0.3443(4) 0.67812(11) 0.0252(5) Uani d D 1 1 . .
H H1X 0.7588(12) 0.495(2) 0.6613(12) 0.038 Uiso d D 1 1 . .
H H1Y 0.7898(9) 0.262(3) 0.6976(12) 0.038 Uiso d D 1 1 . .
H H1Z 0.7049(10) 0.363(4) 0.7203(10) 0.038 Uiso d D 1 1 . .
C C15 0.69841(15) 0.2055(5) 0.61567(14) 0.0306(6) Uani d . 1 1 . .
H H15A 0.6813 0.0525 0.6372 0.037 Uiso calc R 1 1 . .
H H15B 0.7380 0.1743 0.5740 0.037 Uiso calc R 1 1 . .
C C16 0.62297(15) 0.3274(5) 0.58129(15) 0.0313(6) Uani d . 1 1 . .
H H16A 0.5845 0.3637 0.6235 0.038 Uiso calc R 1 1 . .
H H16B 0.5940 0.2182 0.5451 0.038 Uiso calc R 1 1 . .
C C17 0.64185(18) 0.5528(5) 0.53828(16) 0.0413(7) Uani d . 1 1 . .
H H17A 0.6681 0.6653 0.5742 0.062 Uiso calc R 1 1 . .
H H17B 0.5901 0.6194 0.5168 0.062 Uiso calc R 1 1 . .
H H17C 0.6796 0.5190 0.4961 0.062 Uiso calc R 1 1 . .

loop_
_atom_site_aniso_label
_atom_site_aniso_U_11
_atom_site_aniso_U_22
_atom_site_aniso_U_33
_atom_site_aniso_U_12
_atom_site_aniso_U_13
_atom_site_aniso_U_23
O1 0.0236(9) 0.0286(11) 0.0355(10) -0.0029(8) 0.0063(7) -0.0031(8)
O2 0.0247(9) 0.0283(11) 0.0341(10) 0.0026(8) 0.0030(7) -0.0044(8)
C1 0.0254(13) 0.0346(18) 0.0307(15) -0.0062(13) 0.0011(11) -0.0036(13)
C2 0.0257(13) 0.0239(15) 0.0249(12) 0.0036(11) 0.0002(10) 0.0027(11)
C3 0.0218(12) 0.0341(16) 0.0285(13) -0.0013(11) 0.0034(10) -0.0056(12)
C4 0.0237(12) 0.0230(14) 0.0265(13) -0.0008(11) 0.0022(10) 0.0047(11)
C5 0.0239(12) 0.0223(14) 0.0250(12) -0.0019(11) 0.0028(9) -0.0010(11)
C6 0.0252(13) 0.0220(15) 0.0359(14) 0.0042(11) 0.0024(10) -0.0025(12)
C7 0.0334(14) 0.0187(14) 0.0336(14) 0.0018(11) 0.0005(11) -0.0059(11)
C8 0.0274(13) 0.0191(14) 0.0234(12) -0.0018(10) 0.0025(10) 0.0001(11)
C9 0.0246(12) 0.0162(14) 0.0222(12) -0.0022(10) 0.0027(9) 0.0024(10)
C10 0.0282(13) 0.0169(14) 0.0243(13) -0.0018(10) 0.0032(10) -0.0015(11)
C11 0.0288(13) 0.0216(15) 0.0295(13) 0.0030(11) 0.0035(10) 0.0004(11)
C12 0.0243(13) 0.0336(17) 0.0337(14) 0.0021(11) 0.0013(11) 0.0048(13)
C13 0.0275(13) 0.0354(17) 0.0305(14) -0.0042(12) -0.0018(10) 0.0014(13)
C14 0.0319(14) 0.0218(15) 0.0295(13) -0.0039(11) 0.0013(10) -0.0015(12)
F1 0.105(3) 0.072(2) 0.0346(13) 0.0386(19) -0.0269(14) -0.0150(13)
F2 0.120(3) 0.0212(15) 0.0590(18) 0.0016(15) 0.0397(18) -0.0044(12)
F3 0.0352(13) 0.128(4) 0.087(2) -0.0328(17) 0.0303(14) -0.079(3)
F1' 0.090(10) 0.048(7) 0.040(6) 0.008(7) 0.025(6) 0.011(5)
F2' 0.054(7) 0.082(10) 0.071(8) -0.035(7) 0.018(6) -0.045(7)
F3' 0.061(8) 0.047(7) 0.046(6) 0.035(6) -0.010(5) -0.021(5)
N1 0.0243(10) 0.0228(12) 0.0287(11) 0.0008(9) 0.0026(9) 0.0017(10)
C15 0.0380(14) 0.0206(15) 0.0331(14) -0.0017(12) -0.0006(11) -0.0032(12)
C16 0.0358(14) 0.0258(16) 0.0320(14) -0.0041(12) -0.0034(11) -0.0015(12)
C17 0.0560(18) 0.0306(17) 0.0368(16) 0.0005(14) -0.0052(13) 0.0049(13)

loop_
_atom_type_symbol
_atom_type_description
_atom_type_scat_dispersion_real
_atom_type_scat_dispersion_imag
_atom_type_scat_source
C C 0.0033 0.0016 'International Tables Vol C Tables 4.2.6.8 and 6.1.1.4'
H H 0.0000 0.0000 'International Tables Vol C Tables 4.2.6.8 and 6.1.1.4'
N N 0.0061 0.0033 'International Tables Vol C Tables 4.2.6.8 and 6.1.1.4'
O O 0.0106 0.0060 'International Tables Vol C Tables 4.2.6.8 and 6.1.1.4'
F F 0.0171 0.0103 'International Tables Vol C Tables 4.2.6.8 and 6.1.1.4'

loop_
_geom_angle_atom_site_label_1
_geom_angle_atom_site_label_2
_geom_angle_atom_site_label_3
_geom_angle
F1' C1 F2' 104.5(10)
F1' C1 F3 57.0(8)
F2' C1 F3 127.9(6)
F1' C1 F2 130.2(6)
F3 C1 F2 107.8(3)
F1' C1 F1 51.3(9)
F2' C1 F1 62.2(11)
F3 C1 F1 106.0(3)
F2 C1 F1 104.2(3)
F1' C1 F3' 105.3(9)
F2' C1 F3' 102.5(11)
F3 C1 F3' 51.4(7)
F2 C1 F3' 63.1(7)
F1 C1 F3' 139.4(5)
F1' C1 C2 117.0(6)
F2' C1 C2 115.7(6)
F3 C1 C2 115.8(2)
F2 C1 C2 112.1(2)
F1 C1 C2 110.1(2)
F3' C1 C2 110.3(5)
O1 C2 C3 129.3(2)
O1 C2 C1 114.1(2)
C3 C2 C1 116.6(2)
C2 C3 C4 124.8(2)
C2 C3 H3 117.6
C4 C3 H3 117.6
O2 C4 C3 123.9(2)
O2 C4 C5 117.5(2)
C3 C4 C5 118.6(2)
C10 C5 C6 118.8(2)
C10 C5 C4 121.5(2)
C6 C5 C4 119.6(2)
C7 C6 C5 121.3(2)
C7 C6 H6 119.4
C5 C6 H6 119.4
C6 C7 C8 120.8(2)
C6 C7 H7 119.6
C8 C7 H7 119.6
C14 C8 C7 122.8(2)
C14 C8 C9 118.6(2)
C7 C8 C9 118.5(2)
C11 C9 C10 122.1(2)
C11 C9 C8 119.0(2)
C10 C9 C8 118.9(2)
C5 C10 C9 121.7(2)
C5 C10 H10 119.2
C9 C10 H10 119.2
C12 C11 C9 120.9(2)
C12 C11 H11 119.6
C9 C11 H11 119.6
C11 C12 C13 120.2(2)
C11 C12 H12 119.9
C13 C12 H12 119.9
C14 C13 C12 120.6(2)
C14 C13 H13 119.7
C12 C13 H13 119.7
C13 C14 C8 120.7(2)
C13 C14 H14 119.6
C8 C14 H14 119.6
C15 N1 H1X 113.1(14)
C15 N1 H1Y 110.5(14)
H1X N1 H1Y 107.8(12)
C15 N1 H1Z 109.1(14)
H1X N1 H1Z 108.8(13)
H1Y N1 H1Z 107.3(12)
N1 C15 C16 113.2(2)
N1 C15 H15A 108.9
C16 C15 H15A 108.9
N1 C15 H15B 108.9
C16 C15 H15B 108.9
H15A C15 H15B 107.7
C15 C16 C17 114.4(2)
C15 C16 H16A 108.7
C17 C16 H16A 108.7
C15 C16 H16B 108.7
C17 C16 H16B 108.7
H16A C16 H16B 107.6
C16 C17 H17A 109.5
C16 C17 H17B 109.5
H17A C17 H17B 109.5
C16 C17 H17C 109.5
H17A C17 H17C 109.5
H17B C17 H17C 109.5

loop_
_geom_bond_atom_site_label_1
_geom_bond_atom_site_label_2
_geom_bond_distance
_geom_bond_publ_flag
O1 C2 1.268(3) yes
O2 C4 1.256(3) yes
C2 C3 1.377(3) yes
C3 C4 1.417(3) yes
C1 F1' 1.223(11) ?
C1 F2' 1.252(12) ?
C1 F3 1.302(3) ?
C1 F2 1.325(4) ?
C1 F1 1.329(3) ?
C1 F3' 1.344(10) ?
C1 C2 1.526(3) ?
C3 H3 0.9500 ?
C4 C5 1.498(3) ?
C5 C10 1.373(3) ?
C5 C6 1.416(3) ?
C6 C7 1.362(3) ?
C6 H6 0.9500 ?
C7 C8 1.418(3) ?
C7 H7 0.9500 ?
C8 C14 1.418(3) ?
C8 C9 1.424(3) ?
C9 C11 1.414(3) ?
C9 C10 1.415(3) ?
C10 H10 0.9500 ?
C11 C12 1.364(3) ?
C11 H11 0.9500 ?
C12 C13 1.408(4) ?
C12 H12 0.9500 ?
C13 C14 1.364(3) ?
C13 H13 0.9500 ?
C14 H14 0.9500 ?
N1 C15 1.493(3) ?
N1 H1X 0.952(9) ?
N1 H1Y 0.962(9) ?
N1 H1Z 0.953(9) ?
C15 C16 1.508(3) ?
C15 H15A 0.9900 ?
C15 H15B 0.9900 ?
C16 C17 1.518(4) ?
C16 H16A 0.9900 ?
C16 H16B 0.9900 ?
C17 H17A 0.9800 ?
C17 H17B 0.9800 ?
C17 H17C 0.9800 ?

loop_
_geom_hbond_atom_site_label_D
_geom_hbond_atom_site_label_H
_geom_hbond_atom_site_label_A
_geom_hbond_site_symmetry_A
_geom_hbond_distance_DH
_geom_hbond_distance_HA
_geom_hbond_distance_DA
_geom_hbond_angle_DHA
'<b>Strong hydrogen bonds</b>' . . . . . . .
N1 H1X O1 1_665 0.952(9) 1.980(14) 2.871(3) 155(2)
N1 H1Y O2 1_655 0.962(9) 1.879(13) 2.798(3) 159(2)
N1 H1Z O1 2_556 0.953(9) 1.979(14) 2.835(2) 148.3(16)
N1 H1Z O2 2_556 0.953(9) 2.343(17) 2.985(3) 124.2(14)
'<b>C---H...F contacts</b>' . . . . . . .
C14 H14 F1 4_666 0.95 2.66 3.305(4) 126
C13 H13 F1 4_666 0.95 2.69 3.320(4) 124
C13 H13 F3 2_556 0.95 2.64 3.337(4) 130
'<b>C---H...\p contacts</b>' . . . . . . .
C11 H11 Cg 4_665 0.95 2.93 3.677(3) 136
C17 H17C Cg 2_546 0.98 2.87 3.786(3) 157
'<b>F...F contact</b>' . . . . . . .
C1 F3 F3 3_546 1.302(3) 2.778(6) 3.409(4) 107.8(2)

loop_
_geom_torsion_atom_site_label_1
_geom_torsion_atom_site_label_2
_geom_torsion_atom_site_label_3
_geom_torsion_atom_site_label_4
_geom_torsion
F1' C1 C2 O1 120.2(11)
F2' C1 C2 O1 -3.6(13)
F3 C1 C2 O1 -175.4(3)
F2 C1 C2 O1 -51.1(4)
F1 C1 C2 O1 64.4(3)
F3' C1 C2 O1 -119.5(9)
F1' C1 C2 C3 -60.3(11)
F2' C1 C2 C3 175.8(13)
F3 C1 C2 C3 4.0(4)
F2 C1 C2 C3 128.3(3)
F1 C1 C2 C3 -116.2(3)
F3' C1 C2 C3 60.0(9)
O1 C2 C3 C4 -4.8(4)
C1 C2 C3 C4 175.9(2)
C2 C3 C4 O2 -16.0(4)
C2 C3 C4 C5 163.2(2)
O2 C4 C5 C10 154.1(2)
C3 C4 C5 C10 -25.2(3)
O2 C4 C5 C6 -22.4(3)
C3 C4 C5 C6 158.2(2)
C10 C5 C6 C7 0.1(4)
C4 C5 C6 C7 176.8(2)
C5 C6 C7 C8 -0.4(4)
C6 C7 C8 C14 -180.0(2)
C6 C7 C8 C9 -0.2(3)
C14 C8 C9 C11 -0.3(3)
C7 C8 C9 C11 180.0(2)
C14 C8 C9 C10 -179.1(2)
C7 C8 C9 C10 1.1(3)
C6 C5 C10 C9 0.8(3)
C4 C5 C10 C9 -175.8(2)
C11 C9 C10 C5 179.8(2)
C8 C9 C10 C5 -1.4(3)
C10 C9 C11 C12 178.8(2)
C8 C9 C11 C12 0.0(3)
C9 C11 C12 C13 0.4(4)
C11 C12 C13 C14 -0.4(4)
C12 C13 C14 C8 0.1(4)
C7 C8 C14 C13 180.0(2)
C9 C8 C14 C13 0.2(3)
N1 C15 C16 C17 65.1(3)
